data_4310772
loop_
_publ_author_name
'Rodrigue Lescou\"ezec'
'Jacqueline Vaissermann'
'Luminita Marilena Toma'
'Rosa Carrasco'
'Francesc Lloret'
'Miguel Julve'

_publ_contact_author_address
;                                                                              
Departament de Quimica Inorganica/Instituto de Ciencia Molecular,
Facultat de Quimica de la Universitat de Valencia,
Dr Moliner 50, 46100-Burjassot, Valencia, Spain.
;
_publ_contact_author_email miguel.julve@uv.es
_publ_contact_author_fax '+34 96 3544322'
_publ_contact_author_name 'Miguel Julve'
_publ_contact_author_phone '+ 34 96 3544856'
_publ_section_title
;
 mer-[FeIII(bpca)(CN)3]-: A New Low-Spin Iron(III) Complex to Build
 Heterometallic Ladder-like Chains
;
_journal_name_full 'Inorganic Chemistry'
_journal_page_first 2234
_journal_page_last 2236
_journal_paper_doi 10.1021/ic030284z
_journal_volume 43
_journal_year 2004
_chemical_compound_source
;
?
;
_chemical_formula_moiety ' C39 H30 Fe1 N6 O3 P1 '
_chemical_formula_sum 'C39 H30 Fe N6 O3 P'
_chemical_formula_weight 717.53
_chemical_name_systematic
;                                                                              
?                                                                              
;
_space_group_IT_number 2
_symmetry_cell_setting triclinic
_symmetry_space_group_name_Hall '-P 1'
_symmetry_space_group_name_H-M 'P -1'
_atom_sites_solution_hydrogens geom
_atom_sites_solution_primary direct
_atom_sites_solution_secondary difmap
_audit_creation_date 03-08-09
_audit_creation_method CRYSTALS_ver_12-03-99
_cell_angle_alpha 60.24(1)
_cell_angle_beta 83.07(2)
_cell_angle_gamma 80.52(2)
_cell_formula_units_Z 2
_cell_length_a 8.787(2)
_cell_length_b 15.100(3)
_cell_length_c 15.158(3)
_cell_measurement_reflns_used 25
_cell_measurement_temperature 295
_cell_measurement_theta_max 13
_cell_measurement_theta_min 8
_cell_volume 1720.3(7)
_computing_cell_refinement
;
  Cad4 Express, (Enraf-Nonius, 1989)
;
_computing_data_collection
;
  Cad4 Express, (Enraf-Nonius, 1989)
;
_computing_data_reduction
;
  RC93 (Watkin, Prout & Lilley, 1994)
;
_computing_molecular_graphics
;
  CAMERON (Watkin et al 1996)
;
_computing_publication_material
;
  CRYSTALS (Watkin et al 2001)
;
_computing_structure_refinement
;
  CRYSTALS (Watkin et al 2001)
;
_computing_structure_solution
;
  SHELXS 86 (Sheldrick, 1986)
;
_diffrn_ambient_temperature 295
_diffrn_measured_fraction_theta_full 0.999
_diffrn_measured_fraction_theta_max 0.999
_diffrn_measurement_device_type
;
Enraf-Nonius CAD4
;
_diffrn_measurement_method \w/2\q
_diffrn_radiation_monochromator graphite
_diffrn_radiation_type 'Mo K\a'
_diffrn_radiation_wavelength 0.71073
_diffrn_reflns_av_R_equivalents 0.01
_diffrn_reflns_limit_h_max 10
_diffrn_reflns_limit_h_min 0
_diffrn_reflns_limit_k_max 18
_diffrn_reflns_limit_k_min -18
_diffrn_reflns_limit_l_max 18
_diffrn_reflns_limit_l_min -18
_diffrn_reflns_number 7214
_diffrn_reflns_theta_full 25.971
_diffrn_reflns_theta_max 25.971
_diffrn_reflns_theta_min 1.549
_diffrn_standards_decay_% 15.12
_diffrn_standards_interval_count 0
_diffrn_standards_interval_time 3600
_diffrn_standards_number 2
_exptl_absorpt_coefficient_mu 0.533
_exptl_absorpt_correction_T_max 0.83
_exptl_absorpt_correction_T_min 0.71
_exptl_absorpt_correction_type refdelf
_exptl_absorpt_process_details
;
  DIFABS (Walker & Stuart, 1983)
;
_exptl_crystal_colour ' brown-yellow '
_exptl_crystal_density_diffrn 1.385
_exptl_crystal_density_meas ?
_exptl_crystal_description ' prism '
_exptl_crystal_F_000 742.000
_exptl_crystal_size_max 0.40
_exptl_crystal_size_mid 0.40
_exptl_crystal_size_min 0.36
_refine_diff_density_max 0.38
_refine_diff_density_min -0.33
_refine_ls_extinction_method None
_refine_ls_goodness_of_fit_ref 1.1126
_refine_ls_hydrogen_treatment refU
_refine_ls_matrix_type full
_refine_ls_number_parameters 452
_refine_ls_number_reflns 4158
_refine_ls_R_factor_all 0.0815
_refine_ls_R_factor_gt 0.0381
_refine_ls_shift/su_max 0.000646
_refine_ls_structure_factor_coef F
_refine_ls_weighting_details
;
Method = Prince modified Chebychev polynomial, (Watkin, 1994)
  W = [weight] * [1-(deltaF/6*sigmaF)^2]^2

  4.35 -0.930 3.05
;
_refine_ls_weighting_scheme calc
_refine_ls_wR_factor_all 0.0488
_refine_ls_wR_factor_gt 0.0456
_refine_ls_wR_factor_ref 0.0456
_reflns_limit_h_max 10
_reflns_limit_h_min -10
_reflns_limit_k_max 18
_reflns_limit_k_min -15
_reflns_limit_l_max 18
_reflns_limit_l_min 0
_reflns_number_gt 4158
_reflns_number_total 6740
_reflns_threshold_expression I>3.00u(I)
_cod_data_source_file ic030284z_1.cif
_cod_data_source_block CRYSTALS_cif
_cod_depositor_comments
;
The following automatic conversions were performed:
'_symmetry_cell_setting' value 'Triclinic' changed to 'triclinic'
according to '/home/saulius/struct/CIF-dictionaries/cif_core.dic'
dictionary named 'cif_core.dic' version 2.4.1 from 2010-06-29.

Automatic conversion script
Id: cif_fix_enum 1527 2010-12-29 10:47:43Z saulius 
;
_cod_original_cell_volume 1720.4(7)
_cod_original_sg_symbol_H-M 'P -1 '
_cod_original_formula_sum ' C39 H30 Fe1 N6 O3 P1 '
_cod_database_code 4310772
_refine_ls_r_factor_ref 0.0381
_reflns_number_all 6740

loop_
_symmetry_equiv_pos_as_xyz
x,y,z
-x,-y,-z

loop_
_atom_site_label
_atom_site_type_symbol
_atom_site_fract_x
_atom_site_fract_y
_atom_site_fract_z
_atom_site_U_iso_or_equiv
_atom_site_occupancy
_atom_site_adp_type
_atom_site_attached_hydrogens
Fe1 Fe 0.23565(5) 0.80898(3) 0.26168(3) 0.0339 1.0000 Uani .
N1 N 0.4463(4) 0.8119(3) 0.0815(3) 0.0692 1.0000 Uani .
N2 N 0.0419(3) 0.7924(2) 0.4517(2) 0.0532 1.0000 Uani .
N3 N 0.2121(5) 0.5805(2) 0.3415(3) 0.0764 1.0000 Uani .
N4 N 0.0484(3) 0.86761(18) 0.18416(18) 0.0377 1.0000 Uani .
N5 N 0.2518(3) 0.94872(18) 0.21671(19) 0.0402 1.0000 Uani .
N6 N 0.4234(3) 0.7856(2) 0.33186(19) 0.0392 1.0000 Uani .
O1 O 0.1130(3) 1.11074(16) 0.1384(2) 0.0595 1.0000 Uani .
O2 O 0.4102(4) 1.0528(2) 0.2221(2) 0.0762 1.0000 Uani .
C1 C 0.3647(4) 0.8092(2) 0.1474(2) 0.0451 1.0000 Uani .
C2 C 0.1116(3) 0.7949(2) 0.3824(2) 0.0390 1.0000 Uani .
C3 C 0.2194(4) 0.6655(2) 0.3098(3) 0.0456 1.0000 Uani .
C4 C -0.0497(4) 0.8189(3) 0.1680(3) 0.0518 1.0000 Uani .
C5 C -0.1860(4) 0.8693(3) 0.1191(3) 0.0618 1.0000 Uani .
C6 C -0.2211(4) 0.9716(3) 0.0860(3) 0.0629 1.0000 Uani .
C7 C -0.1198(4) 1.0231(3) 0.0992(3) 0.0521 1.0000 Uani .
C8 C 0.0140(3) 0.9696(2) 0.1484(2) 0.0395 1.0000 Uani .
C9 C 0.1304(4) 1.0196(2) 0.1657(2) 0.0412 1.0000 Uani .
C10 C 0.3773(4) 0.9695(3) 0.2454(3) 0.0474 1.0000 Uani .
C11 C 0.4732(3) 0.8733(3) 0.3123(2) 0.0437 1.0000 Uani .
C12 C 0.6034(4) 0.8725(3) 0.3550(3) 0.0590 1.0000 Uani .
C13 C 0.6810(4) 0.7800(4) 0.4214(3) 0.0647 1.0000 Uani .
C14 C 0.6293(4) 0.6914(3) 0.4421(3) 0.0610 1.0000 Uani .
C15 C 0.5002(4) 0.6959(3) 0.3950(3) 0.0502 1.0000 Uani .
P1 P 0.35572(8) 0.67922(5) 0.75976(5) 0.0313 1.0000 Uani .
C21 C 0.2809(3) 0.8088(2) 0.6725(2) 0.0349 1.0000 Uani .
C22 C 0.1566(3) 0.8603(2) 0.7008(2) 0.0412 1.0000 Uani .
C23 C 0.1061(4) 0.9612(2) 0.6315(3) 0.0496 1.0000 Uani .
C24 C 0.1760(4) 1.0090(2) 0.5373(3) 0.0486 1.0000 Uani .
C25 C 0.2991(4) 0.9581(2) 0.5094(2) 0.0516 1.0000 Uani .
C26 C 0.3519(4) 0.8578(2) 0.5769(2) 0.0466 1.0000 Uani .
C31 C 0.2986(3) 0.5904(2) 0.7284(2) 0.0330 1.0000 Uani .
C32 C 0.2547(4) 0.6222(2) 0.6318(2) 0.0416 1.0000 Uani .
C33 C 0.2100(4) 0.5522(3) 0.6103(3) 0.0492 1.0000 Uani .
C34 C 0.2066(4) 0.4511(3) 0.6846(3) 0.0525 1.0000 Uani .
C35 C 0.2524(5) 0.4201(2) 0.7804(3) 0.0569 1.0000 Uani .
C36 C 0.2974(4) 0.4881(2) 0.8034(2) 0.0452 1.0000 Uani .
C41 C 0.5604(3) 0.6780(2) 0.7434(2) 0.0336 1.0000 Uani .
C42 C 0.6511(3) 0.6134(2) 0.7129(2) 0.0401 1.0000 Uani .
C43 C 0.8058(4) 0.6257(3) 0.6877(2) 0.0469 1.0000 Uani .
C44 C 0.8676(3) 0.6999(3) 0.6940(3) 0.0476 1.0000 Uani .
C45 C 0.7777(4) 0.7618(3) 0.7277(3) 0.0487 1.0000 Uani .
C46 C 0.6239(3) 0.7520(2) 0.7522(2) 0.0421 1.0000 Uani .
C51 C 0.2821(3) 0.6477(2) 0.8856(2) 0.0361 1.0000 Uani .
C52 C 0.1294(4) 0.6309(3) 0.9109(2) 0.0488 1.0000 Uani .
C53 C 0.0657(4) 0.6140(3) 1.0046(3) 0.0598 1.0000 Uani .
C54 C 0.1553(5) 0.6121(3) 1.0735(3) 0.0613 1.0000 Uani .
C55 C 0.3074(5) 0.6274(3) 1.0495(3) 0.0636 1.0000 Uani .
C56 C 0.3734(4) 0.6453(3) 0.9558(2) 0.0484 1.0000 Uani .
O3 O 0.3199(3) 1.26931(19) 0.01819(19) 0.0623 1.0000 Uani .
H31 H 0.4079 1.2279 0.0023 0.068(2) 1.0000 Uiso .
H32 H 0.2793 1.2106 0.0748 0.068(2) 1.0000 Uiso .
H41 H -0.0237 0.7433 0.1922 0.068(2) 1.0000 Uiso .
H51 H -0.2575 0.8307 0.1081 0.068(2) 1.0000 Uiso .
H61 H -0.3204 1.0091 0.0521 0.068(2) 1.0000 Uiso .
H71 H -0.1428 1.0989 0.0735 0.068(2) 1.0000 Uiso .
H121 H 0.6412 0.9389 0.3377 0.068(2) 1.0000 Uiso .
H131 H 0.7748 0.7776 0.4545 0.068(2) 1.0000 Uiso .
H141 H 0.6842 0.6232 0.4909 0.068(2) 1.0000 Uiso .
H151 H 0.4636 0.6304 0.4089 0.068(2) 1.0000 Uiso .
H221 H 0.1044 0.8253 0.7699 0.068(2) 1.0000 Uiso .
H231 H 0.0165 0.9992 0.6511 0.068(2) 1.0000 Uiso .
H241 H 0.1378 1.0818 0.4882 0.068(2) 1.0000 Uiso .
H251 H 0.3504 0.9935 0.4400 0.068(2) 1.0000 Uiso .
H261 H 0.4417 0.8205 0.5566 0.068(2) 1.0000 Uiso .
H321 H 0.2554 0.6960 0.5778 0.068(2) 1.0000 Uiso .
H331 H 0.1800 0.5747 0.5397 0.068(2) 1.0000 Uiso .
H341 H 0.1708 0.4008 0.6692 0.068(2) 1.0000 Uiso .
H351 H 0.2531 0.3464 0.8342 0.068(2) 1.0000 Uiso .
H361 H 0.3294 0.4648 0.8737 0.068(2) 1.0000 Uiso .
H421 H 0.6058 0.5589 0.7089 0.068(2) 1.0000 Uiso .
H431 H 0.8731 0.5798 0.6646 0.068(2) 1.0000 Uiso .
H441 H 0.9793 0.7092 0.6738 0.068(2) 1.0000 Uiso .
H451 H 0.8246 0.8142 0.7342 0.068(2) 1.0000 Uiso .
H461 H 0.5580 0.7972 0.7762 0.068(2) 1.0000 Uiso .
H521 H 0.0645 0.6307 0.8608 0.068(2) 1.0000 Uiso .
H531 H -0.0458 0.6037 1.0224 0.068(2) 1.0000 Uiso .
H541 H 0.1093 0.5995 1.1420 0.068(2) 1.0000 Uiso .
H551 H 0.3717 0.6253 1.1007 0.068(2) 1.0000 Uiso .
H561 H 0.4845 0.6562 0.9386 0.068(2) 1.0000 Uiso .

loop_
_atom_site_aniso_label
_atom_site_aniso_U_11
_atom_site_aniso_U_22
_atom_site_aniso_U_33
_atom_site_aniso_U_23
_atom_site_aniso_U_13
_atom_site_aniso_U_12
Fe1 0.0347(2) 0.0329(2) 0.0362(2) -0.01824(17) -0.00242(16) -0.00375(16)
N1 0.068(2) 0.084(2) 0.0568(19) -0.0411(18) 0.0112(16) -0.0001(17)
N2 0.0491(16) 0.0586(17) 0.0404(16) -0.0191(13) 0.0010(13) 0.0040(13)
N3 0.101(3) 0.0436(18) 0.090(3) -0.0340(18) -0.012(2) -0.0118(17)
N4 0.0380(12) 0.0386(13) 0.0350(13) -0.0167(11) -0.003(1) -0.004(1)
N5 0.0422(13) 0.0370(13) 0.0433(14) -0.0212(11) 0.0025(11) -0.008(1)
N6 0.0319(12) 0.0519(14) 0.0405(14) -0.0285(12) 0.001(1) -0.0039(11)
O1 0.0644(15) 0.0332(12) 0.0733(17) -0.0222(11) 0.0041(13) -0.005(1)
O2 0.089(2) 0.0537(15) 0.098(2) -0.0382(15) -0.0169(17) -0.0249(14)
C1 0.0475(17) 0.0452(17) 0.0447(18) -0.0235(15) -0.0075(14) -0.0014(14)
C2 0.0342(14) 0.0344(14) 0.0407(17) -0.0121(13) -0.0087(13) -0.0005(11)
C3 0.0505(18) 0.0428(17) 0.0486(18) -0.0256(15) -0.0085(14) -0.0030(14)
C4 0.0555(19) 0.0497(18) 0.0508(19) -0.0219(16) -0.0100(15) -0.0113(15)
C5 0.054(2) 0.068(2) 0.058(2) -0.0224(19) -0.0165(17) -0.0147(18)
C6 0.0486(19) 0.072(2) 0.050(2) -0.0154(19) -0.0169(16) 0.0008(17)
C7 0.0473(18) 0.0486(18) 0.0435(18) -0.0123(15) -0.0041(14) 0.0043(15)
C8 0.0405(15) 0.0390(15) 0.0323(15) -0.0138(12) 0.0003(12) -0.0011(12)
C9 0.0476(17) 0.0352(15) 0.0364(15) -0.0163(13) 0.0077(13) -0.0046(12)
C10 0.0532(18) 0.0509(18) 0.0504(19) -0.0322(16) 0.0072(15) -0.0188(15)
C11 0.0364(15) 0.0597(19) 0.0492(18) -0.0365(16) 0.0017(13) -0.0104(14)
C12 0.0466(19) 0.087(3) 0.064(2) -0.050(2) 0.0033(17) -0.0213(18)
C13 0.0352(17) 0.109(3) 0.064(2) -0.054(2) -0.0039(16) -0.0053(19)
C14 0.0456(19) 0.083(3) 0.057(2) -0.039(2) -0.0122(16) 0.0117(18)
C15 0.0460(18) 0.0538(19) 0.0522(19) -0.0289(17) -0.0092(15) 0.0065(15)
P1 0.0287(3) 0.0322(3) 0.0304(4) -0.0137(3) 0.0003(3) -0.0034(3)
C21 0.0348(14) 0.0307(13) 0.0371(15) -0.0151(12) -0.0032(12) -0.0020(11)
C22 0.0350(15) 0.0404(15) 0.0434(17) -0.0180(13) 0.0008(12) -0.0023(12)
C23 0.0485(18) 0.0399(16) 0.054(2) -0.0211(15) -0.0071(15) 0.0088(14)
C24 0.0570(19) 0.0358(16) 0.0457(18) -0.0144(14) -0.0100(15) -0.0001(14)
C25 0.063(2) 0.0415(17) 0.0363(17) -0.0094(14) 0.0001(15) -0.0052(15)
C26 0.0534(18) 0.0393(16) 0.0375(16) -0.0145(13) 0.0062(14) -0.0011(13)
C31 0.0281(13) 0.0325(13) 0.0355(15) -0.0149(12) -0.0016(11) -0.002(1)
C32 0.0483(17) 0.0390(15) 0.0352(15) -0.0162(13) -0.0034(13) -0.0047(13)
C33 0.0539(18) 0.0541(19) 0.0443(18) -0.0275(16) -0.0024(14) -0.0059(15)
C34 0.057(2) 0.0503(18) 0.062(2) -0.0348(17) 0.0025(17) -0.0138(16)
C35 0.078(2) 0.0370(16) 0.050(2) -0.0144(15) -0.0066(18) -0.0128(16)
C36 0.0535(18) 0.0375(15) 0.0396(17) -0.0132(13) -0.0074(14) -0.0080(13)
C41 0.0283(13) 0.0355(14) 0.0339(14) -0.0151(12) -0.0009(11) -0.0027(11)
C42 0.0363(14) 0.0376(14) 0.0435(16) -0.0184(13) -0.0023(12) -0.0012(12)
C43 0.0387(16) 0.0556(19) 0.0484(18) -0.0293(16) -0.0009(14) 0.0023(14)
C44 0.0312(15) 0.061(2) 0.0483(18) -0.0249(16) -0.0020(13) -0.0058(14)
C45 0.0423(17) 0.0590(19) 0.0518(19) -0.0300(17) 0.0007(14) -0.0163(15)
C46 0.0413(16) 0.0445(16) 0.0467(17) -0.0261(14) 0.0019(13) -0.0104(13)
C51 0.0401(15) 0.0320(13) 0.0304(14) -0.0111(12) -0.0003(11) -0.0041(11)
C52 0.0397(16) 0.060(2) 0.0398(17) -0.0186(15) 0.0004(13) -0.0094(14)
C53 0.0513(19) 0.070(2) 0.046(2) -0.0200(18) 0.0127(16) -0.0139(17)
C54 0.077(3) 0.062(2) 0.0405(19) -0.0232(17) 0.0122(18) -0.0117(19)
C55 0.082(3) 0.076(3) 0.0395(19) -0.0302(18) -0.0059(18) -0.017(2)
C56 0.0485(18) 0.060(2) 0.0365(17) -0.0208(15) -0.0038(14) -0.0124(15)
O3 0.0599(15) 0.0585(14) 0.0557(15) -0.0200(12) 0.0077(12) -0.0085(12)

loop_
_atom_type_symbol
_atom_type_scat_dispersion_real
_atom_type_scat_dispersion_imag
_atom_type_scat_Cromer_Mann_a1
_atom_type_scat_Cromer_Mann_b1
_atom_type_scat_Cromer_Mann_a2
_atom_type_scat_Cromer_Mann_b2
_atom_type_scat_Cromer_Mann_a3
_atom_type_scat_Cromer_Mann_b3
_atom_type_scat_Cromer_Mann_a4
_atom_type_scat_Cromer_Mann_b4
_atom_type_scat_Cromer_Mann_c
_atom_type_scat_source
'C   ' 0.0033 0.0016 2.3100 20.8439 1.0200 10.2075 1.5886 0.5687 0.8650 51.6512 0.2156 International_Tables_Vol_IV_Table_2.2B
'H   ' 0.0000 0.0000 0.4930 10.5109 0.3229 26.1257 0.1402 3.1424 0.0408 57.7998 0.0030 International_Tables_Vol_IV_Table_2.2B
'O   ' 0.0106 0.0060 3.0485 13.2771 2.2868 5.7011 1.5463 0.3239 0.8670 32.9089 0.2508 International_Tables_Vol_IV_Table_2.2B
'N   ' 0.0061 0.0033 12.2126 0.0057 3.1322 9.8933 2.0125 28.9975 1.1663 0.5826 -11.5290 International_Tables_Vol_IV_Table_2.2B
'P   ' 0.1023 0.0942 6.4345 1.9067 4.1791 27.1570 1.7800 0.5260 1.4908 68.1645 1.1149 International_Tables_Vol_IV_Table_2.2B
'Fe  ' 0.3463 0.8444 11.7695 4.7611 7.3573 0.3072 3.5222 15.3535 2.3045 76.8805 1.0369 International_Tables_Vol_IV_Table_2.2B

loop_
_geom_angle_atom_site_label_1
_geom_angle_site_symmetry_1
_geom_angle_atom_site_label_2
_geom_angle_site_symmetry_2
_geom_angle_atom_site_label_3
_geom_angle_site_symmetry_3
_geom_angle
_geom_angle_publ_flag
N4 . Fe1 . N5 . 82.7(1) yes
N4 . Fe1 . N6 . 165.7(1) yes
N5 . Fe1 . N6 . 83.12(11) yes
N4 . Fe1 . C1 . 93.64(12) yes
N5 . Fe1 . C1 . 93.05(12) yes
N6 . Fe1 . C1 . 88.99(11) yes
N4 . Fe1 . C2 . 88.91(11) yes
N5 . Fe1 . C2 . 91.92(11) yes
N6 . Fe1 . C2 . 89.68(11) yes
C1 . Fe1 . C2 . 174.66(12) yes
N4 . Fe1 . C3 . 97.81(12) yes
N5 . Fe1 . C3 . 179.11(13) yes
N6 . Fe1 . C3 . 96.33(12) yes
C1 . Fe1 . C3 . 87.63(14) yes
C2 . Fe1 . C3 . 87.38(13) yes
Fe1 . N4 . C4 . 128.4(2) yes
Fe1 . N4 . C8 . 113.49(19) yes
C4 . N4 . C8 . 118.1(3) yes
Fe1 . N5 . C9 . 117.3(2) yes
Fe1 . N5 . C10 . 117.1(2) yes
C9 . N5 . C10 . 125.4(3) yes
Fe1 . N6 . C11 . 112.8(2) yes
Fe1 . N6 . C15 . 127.8(2) yes
C11 . N6 . C15 . 119.3(3) yes
Fe1 . C1 . N1 . 176.1(3) yes
Fe1 . C2 . N2 . 175.7(3) yes
Fe1 . C3 . N3 . 177.4(3) yes
N4 . C4 . C5 . 122.1(3) yes
N4 . C4 . H41 . 118.836 no
C5 . C4 . H41 . 119.076 no
C4 . C5 . C6 . 119.1(3) yes
C4 . C5 . H51 . 120.352 no
C6 . C5 . H51 . 120.524 no
C5 . C6 . C7 . 119.5(3) yes
C5 . C6 . H61 . 120.366 no
C7 . C6 . H61 . 120.156 no
C6 . C7 . C8 . 119.2(3) yes
C6 . C7 . H71 . 120.375 no
C8 . C7 . H71 . 120.379 no
N4 . C8 . C7 . 122.0(3) yes
N4 . C8 . C9 . 115.3(3) yes
C7 . C8 . C9 . 122.7(3) yes
N5 . C9 . O1 . 127.2(3) yes
N5 . C9 . C8 . 110.7(2) yes
O1 . C9 . C8 . 122.1(3) yes
N5 . C10 . O2 . 126.9(3) yes
N5 . C10 . C11 . 110.8(3) yes
O2 . C10 . C11 . 122.3(3) yes
N6 . C11 . C10 . 116.1(3) yes
N6 . C11 . C12 . 121.4(3) yes
C10 . C11 . C12 . 122.5(3) yes
C11 . C12 . C13 . 119.2(4) yes
C11 . C12 . H121 . 120.324 no
C13 . C12 . H121 . 120.525 no
C12 . C13 . C14 . 119.4(3) yes
C12 . C13 . H131 . 120.463 no
C14 . C13 . H131 . 120.173 no
C13 . C14 . C15 . 119.5(4) yes
C13 . C14 . H141 . 120.282 no
C15 . C14 . H141 . 120.262 no
N6 . C15 . C14 . 121.3(3) yes
N6 . C15 . H151 . 119.250 no
C14 . C15 . H151 . 119.463 no
C21 . P1 . C31 . 110.93(13) yes
C21 . P1 . C41 . 104.55(13) yes
C31 . P1 . C41 . 109.73(13) yes
C21 . P1 . C51 . 109.49(13) yes
C31 . P1 . C51 . 108.19(13) yes
C41 . P1 . C51 . 113.95(13) yes
P1 . C21 . C22 . 121.0(2) yes
P1 . C21 . C26 . 118.8(2) yes
C22 . C21 . C26 . 120.1(3) yes
C21 . C22 . C23 . 118.7(3) yes
C21 . C22 . H221 . 120.559 no
C23 . C22 . H221 . 120.742 no
C22 . C23 . C24 . 121.0(3) yes
C22 . C23 . H231 . 119.424 no
C24 . C23 . H231 . 119.550 no
C23 . C24 . C25 . 120.3(3) yes
C23 . C24 . H241 . 119.928 no
C25 . C24 . H241 . 119.757 no
C24 . C25 . C26 . 119.9(3) yes
C24 . C25 . H251 . 120.130 no
C26 . C25 . H251 . 120.010 no
C21 . C26 . C25 . 120.0(3) yes
C21 . C26 . H261 . 120.049 no
C25 . C26 . H261 . 119.952 no
P1 . C31 . C32 . 120.9(2) yes
P1 . C31 . C36 . 119.0(2) yes
C32 . C31 . C36 . 120.1(3) yes
C31 . C32 . C33 . 119.5(3) yes
C31 . C32 . H321 . 120.043 no
C33 . C32 . H321 . 120.465 no
C32 . C33 . C34 . 120.7(3) yes
C32 . C33 . H331 . 119.709 no
C34 . C33 . H331 . 119.629 no
C33 . C34 . C35 . 119.2(3) yes
C33 . C34 . H341 . 120.399 no
C35 . C34 . H341 . 120.361 no
C34 . C35 . C36 . 121.1(3) yes
C34 . C35 . H351 . 119.695 no
C36 . C35 . H351 . 119.192 no
C31 . C36 . C35 . 119.3(3) yes
C31 . C36 . H361 . 120.297 no
C35 . C36 . H361 . 120.357 no
P1 . C41 . C42 . 121.2(2) yes
P1 . C41 . C46 . 117.6(2) yes
C42 . C41 . C46 . 120.9(3) yes
C41 . C42 . C43 . 118.7(3) yes
C41 . C42 . H421 . 120.617 no
C43 . C42 . H421 . 120.712 no
C42 . C43 . C44 . 120.5(3) yes
C42 . C43 . H431 . 119.653 no
C44 . C43 . H431 . 119.821 no
C43 . C44 . C45 . 120.5(3) yes
C43 . C44 . H441 . 119.721 no
C45 . C44 . H441 . 119.752 no
C44 . C45 . C46 . 120.1(3) yes
C44 . C45 . H451 . 119.955 no
C46 . C45 . H451 . 119.925 no
C41 . C46 . C45 . 119.2(3) yes
C41 . C46 . H461 . 120.356 no
C45 . C46 . H461 . 120.398 no
P1 . C51 . C52 . 118.8(2) yes
P1 . C51 . C56 . 121.1(2) yes
C52 . C51 . C56 . 120.0(3) yes
C51 . C52 . C53 . 120.3(3) yes
C51 . C52 . H521 . 119.893 no
C53 . C52 . H521 . 119.813 no
C52 . C53 . C54 . 119.7(3) yes
C52 . C53 . H531 . 120.329 no
C54 . C53 . H531 . 120.008 no
C53 . C54 . C55 . 120.4(3) yes
C53 . C54 . H541 . 119.873 no
C55 . C54 . H541 . 119.694 no
C54 . C55 . C56 . 121.0(3) yes
C54 . C55 . H551 . 119.565 no
C56 . C55 . H551 . 119.470 no
C51 . C56 . C55 . 118.6(3) yes
C51 . C56 . H561 . 120.715 no
C55 . C56 . H561 . 120.675 no
H31 . O3 . H32 . 94.470 no

loop_
_geom_bond_atom_site_label_1
_geom_bond_site_symmetry_1
_geom_bond_atom_site_label_2
_geom_bond_site_symmetry_2
_geom_bond_distance
_geom_bond_publ_flag
Fe1 . N4 . 1.956(2) yes
Fe1 . N5 . 1.893(2) yes
Fe1 . N6 . 1.959(2) yes
Fe1 . C1 . 1.951(3) yes
Fe1 . C2 . 1.947(3) yes
Fe1 . C3 . 1.937(3) yes
N1 . C1 . 1.145(4) yes
N2 . C2 . 1.137(4) yes
N3 . C3 . 1.136(4) yes
N4 . C4 . 1.335(4) yes
N4 . C8 . 1.347(4) yes
N5 . C9 . 1.372(4) yes
N5 . C10 . 1.368(4) yes
N6 . C11 . 1.344(4) yes
N6 . C15 . 1.331(4) yes
O1 . C9 . 1.213(4) yes
O2 . C10 . 1.202(4) yes
C4 . C5 . 1.385(5) yes
C4 . H41 . 1.004 no
C5 . C6 . 1.358(6) yes
C5 . H51 . 1.001 no
C6 . C7 . 1.364(5) yes
C6 . H61 . 1.002 no
C7 . C8 . 1.376(4) yes
C7 . H71 . 1.002 no
C8 . C9 . 1.483(4) yes
C10 . C11 . 1.479(5) yes
C11 . C12 . 1.377(5) yes
C12 . C13 . 1.373(6) yes
C12 . H121 . 1.004 no
C13 . C14 . 1.358(6) yes
C13 . H131 . 1.002 no
C14 . C15 . 1.387(5) yes
C14 . H141 . 1.003 no
C15 . H151 . 1.005 no
P1 . C21 . 1.796(3) yes
P1 . C31 . 1.786(3) yes
P1 . C41 . 1.784(3) yes
P1 . C51 . 1.785(3) yes
C21 . C22 . 1.386(4) yes
C21 . C26 . 1.380(4) yes
C22 . C23 . 1.386(4) yes
C22 . H221 . 1.001 no
C23 . C24 . 1.359(5) yes
C23 . H231 . 1.002 no
C24 . C25 . 1.371(5) yes
C24 . H241 . 1.001 no
C25 . C26 . 1.379(4) yes
C25 . H251 . 1.000 no
C26 . H261 . 1.000 no
C31 . C32 . 1.379(4) yes
C31 . C36 . 1.391(4) yes
C32 . C33 . 1.374(4) yes
C32 . H321 . 1.003 no
C33 . C34 . 1.378(5) yes
C33 . H331 . 1.004 no
C34 . C35 . 1.376(5) yes
C34 . H341 . 1.002 no
C35 . C36 . 1.362(5) yes
C35 . H351 . 1.001 no
C36 . H361 . 1.002 no
C41 . C42 . 1.380(4) yes
C41 . C46 . 1.396(4) yes
C42 . C43 . 1.384(4) yes
C42 . H421 . 1.002 no
C43 . C44 . 1.371(5) yes
C43 . H431 . 1.003 no
C44 . C45 . 1.376(5) yes
C44 . H441 . 1.004 no
C45 . C46 . 1.370(4) yes
C45 . H451 . 1.000 no
C46 . H461 . 1.000 no
C51 . C52 . 1.379(4) yes
C51 . C56 . 1.391(4) yes
C52 . C53 . 1.375(5) yes
C52 . H521 . 1.004 no
C53 . C54 . 1.367(6) yes
C53 . H531 . 1.001 no
C54 . C55 . 1.368(6) yes
C54 . H541 . 1.003 no
C55 . C56 . 1.378(5) yes
C55 . H551 . 1.000 no
C56 . H561 . 0.999 no
O3 . H31 . 0.996 no
O3 . H32 . 0.961 no
